data_8106346
loop_
_publ_author_name
'Guo, Ying'
'Ruan, Ban-Feng'

_publ_section_title
;
 The crystal structure of (4-nitrophenyl)
 (5-ferrocenyl-3-(trifluoromethyl)-1H-pyrazol-1-yl) methanone,
 C21H12F3FeN3O3
;
_journal_issue 5
_journal_name_full 'Zeitschrift f\"ur Kristallographie - New Crystal Structures'
_journal_page_first 917
_journal_page_last 918
_journal_paper_doi 10.1515/ncrs-2018-0102
_journal_volume 233
_journal_year 2018
_chemical_formula_sum 'C21 H14 F3 Fe N3 O3'
_chemical_formula_weight 469.20
_space_group_crystal_system triclinic
_space_group_IT_number 2
_space_group_name_Hall '-P 1'
_space_group_name_H-M_alt 'P -1'
_atom_sites_solution_hydrogens geom
_atom_sites_solution_primary heavy
_cell_angle_alpha 76.357(10)
_cell_angle_beta 84.998(10)
_cell_angle_gamma 76.989(10)
_cell_formula_units_Z 2
_cell_length_a 7.961(3)
_cell_length_b 11.136(4)
_cell_length_c 11.588(4)
_cell_measurement_reflns_used 3476
_cell_measurement_temperature 293(2)
_cell_measurement_theta_max 25.259
_cell_measurement_theta_min 2.330
_cell_volume 972.1(6)
_computing_cell_refinement 'SAINT V8.18C (?, 2016)'
_computing_data_reduction 'SAINT V8.18C (?, 2016)'
_computing_molecular_graphics 'Olex2 (Dolomanov et al., 2009)'
_computing_publication_material 'Olex2 (Dolomanov et al., 2009)'
_computing_structure_refinement 'SHELXL-2017/1 (Sheldrick, 2017)'
_computing_structure_solution 'ShelXS (Sheldrick, 2008)'
_diffrn_ambient_temperature 293(2)
_diffrn_measured_fraction_theta_full 0.999
_diffrn_measured_fraction_theta_max 0.998
_diffrn_radiation_type MoK\a
_diffrn_radiation_wavelength 0.71073
_diffrn_reflns_av_R_equivalents 0.0390
_diffrn_reflns_av_unetI/netI 0.0574
_diffrn_reflns_Laue_measured_fraction_full 0.999
_diffrn_reflns_Laue_measured_fraction_max 0.998
_diffrn_reflns_limit_h_max 9
_diffrn_reflns_limit_h_min -9
_diffrn_reflns_limit_k_max 13
_diffrn_reflns_limit_k_min -13
_diffrn_reflns_limit_l_max 14
_diffrn_reflns_limit_l_min -14
_diffrn_reflns_number 9817
_diffrn_reflns_point_group_measured_fraction_full 0.999
_diffrn_reflns_point_group_measured_fraction_max 0.998
_diffrn_reflns_theta_full 25.242
_diffrn_reflns_theta_max 26.019
_diffrn_reflns_theta_min 1.925
_exptl_absorpt_coefficient_mu 0.833
_exptl_crystal_colour 'clear dark red'
_exptl_crystal_density_diffrn 1.603
_exptl_crystal_description block
_exptl_crystal_F_000 476
_exptl_crystal_size_max 0.25
_exptl_crystal_size_mid 0.23
_exptl_crystal_size_min 0.21
_refine_diff_density_max 0.640
_refine_diff_density_min -0.321
_refine_diff_density_rms 0.060
_refine_ls_extinction_coef .
_refine_ls_extinction_method none
_refine_ls_goodness_of_fit_ref 1.019
_refine_ls_hydrogen_treatment constr
_refine_ls_matrix_type full
_refine_ls_number_parameters 289
_refine_ls_number_reflns 3821
_refine_ls_number_restraints 30
_refine_ls_restrained_S_all 1.183
_refine_ls_R_factor_all 0.0871
_refine_ls_R_factor_gt 0.0509
_refine_ls_shift/su_max 0.000
_refine_ls_shift/su_mean 0.000
_refine_ls_structure_factor_coef Fsqd
_refine_ls_weighting_details 'w=1/[\s^2^(Fo^2^)+(0.0603P)^2^+0.5675P] where P=(Fo^2^+2Fc^2^)/3'
_refine_ls_weighting_scheme calc
_refine_ls_wR_factor_gt 0.1156
_refine_ls_wR_factor_ref 0.1304
_reflns_Friedel_coverage 0.000
_reflns_Friedel_fraction_full .
_reflns_Friedel_fraction_max .
_reflns_number_gt 2643
_reflns_number_total 3821
_reflns_threshold_expression 'I > 2\s(I)'
_cod_data_source_file suppl_ncrs-2018-0102_suppl.cif
_cod_data_source_block 6
_cod_database_code 8106346
_shelx_space_group_comment
;
The symmetry employed for this shelxl refinement is uniquely defined
by the following loop, which should always be used as a source of
symmetry information in preference to the above space-group names.
They are only intended as comments.
;

loop_
_space_group_symop_operation_xyz
'x, y, z'
'-x, -y, -z'

loop_
_atom_site_label
_atom_site_type_symbol
_atom_site_fract_x
_atom_site_fract_y
_atom_site_fract_z
_atom_site_U_iso_or_equiv
_atom_site_adp_type
_atom_site_occupancy
_atom_site_site_symmetry_order
_atom_site_calc_flag
_atom_site_refinement_flags_posn
_atom_site_refinement_flags_adp
_atom_site_refinement_flags_occupancy
_atom_site_disorder_assembly
_atom_site_disorder_group
Fe1 Fe 0.75072(6) -0.22990(4) 0.96441(4) 0.04639(19) Uani 1 1 d . . . . .
F1 F 1.3456(3) 0.1125(2) 0.5665(2) 0.0862(8) Uani 1 1 d . . . . .
F2 F 1.1666(4) 0.0785(3) 0.4588(2) 0.1040(9) Uani 1 1 d . . . . .
F3 F 1.3307(4) -0.0758(3) 0.5675(3) 0.1087(10) Uani 1 1 d . . . . .
O1 O 0.1424(4) 0.5165(3) 0.6849(3) 0.0876(10) Uani 1 1 d . . . . .
O2 O 0.264(2) 0.6429(13) 0.7359(11) 0.108(4) Uani 0.48 1 d . . P . .
O2' O 0.2614(19) 0.6768(11) 0.6659(9) 0.092(3) Uani 0.52 1 d . . P . .
O9 O 1.0422(3) 0.2998(3) 0.5523(3) 0.0827(9) Uani 1 1 d . . . . .
N1 N 0.2687(5) 0.5589(3) 0.6836(3) 0.0686(9) Uani 1 1 d . . . . .
N2 N 0.9667(3) 0.1290(2) 0.6769(2) 0.0399(6) Uani 1 1 d . . . . .
N3 N 0.8720(3) 0.0912(2) 0.7788(2) 0.0411(6) Uani 1 1 d . . . . .
C1 C 0.6087(4) 0.2869(3) 0.6338(3) 0.0483(8) Uani 1 1 d . . . . .
H1 H 0.617451 0.204733 0.625071 0.058 Uiso 1 1 calc R U . . .
C2 C 0.4488(4) 0.3621(3) 0.6465(3) 0.0477(8) Uani 1 1 d . . . . .
H2 H 0.348908 0.332750 0.643911 0.057 Uiso 1 1 calc R U . . .
C3 C 0.4399(4) 0.4808(3) 0.6630(3) 0.0477(8) Uani 1 1 d . . . . .
C4 C 0.5833(5) 0.5294(4) 0.6620(4) 0.0661(11) Uani 1 1 d . . . . .
H4 H 0.572944 0.611067 0.672386 0.079 Uiso 1 1 calc R U . . .
C5 C 0.7424(5) 0.4560(3) 0.6453(4) 0.0634(10) Uani 1 1 d . . . . .
H5 H 0.840915 0.488663 0.641744 0.076 Uiso 1 1 calc R U . . .
C6 C 0.7568(4) 0.3324(3) 0.6338(3) 0.0448(8) Uani 1 1 d . . . . .
C7 C 0.9316(4) 0.2570(3) 0.6154(3) 0.0507(9) Uani 1 1 d . . . . .
C8 C 1.1069(4) 0.0343(3) 0.6640(3) 0.0425(8) Uani 1 1 d . . . . .
C9 C 1.1003(4) -0.0643(3) 0.7564(3) 0.0413(7) Uani 1 1 d . . . . .
H9 H 1.176687 -0.142365 0.771058 0.050 Uiso 1 1 calc R U . . .
C10 C 0.9535(4) -0.0245(3) 0.8261(3) 0.0365(7) Uani 1 1 d . . . . .
C11 C 0.8928(4) -0.0946(3) 0.9398(3) 0.0415(7) Uani 1 1 d . . . . .
C12 C 0.7364(5) -0.0569(3) 1.0010(3) 0.0515(9) Uani 1 1 d . . . . .
H12 H 0.652661 0.015783 0.975804 0.062 Uiso 1 1 calc R U . . .
C13 C 0.7288(6) -0.1493(4) 1.1079(3) 0.0656(11) Uani 1 1 d . . . . .
H13 H 0.639393 -0.147441 1.165149 0.079 Uiso 1 1 calc R U . . .
C14 C 0.8781(6) -0.2431(4) 1.1124(3) 0.0658(11) Uani 1 1 d . . . . .
H14 H 0.904928 -0.315042 1.173094 0.079 Uiso 1 1 calc R U . . .
C15 C 0.9823(5) -0.2109(3) 1.0094(3) 0.0544(9) Uani 1 1 d . . . . .
H15 H 1.089553 -0.257254 0.990584 0.065 Uiso 1 1 calc R U . . .
C16 C 1.2368(5) 0.0397(4) 0.5640(4) 0.0616(10) Uani 1 1 d . . . . .
C17 C 0.7348(9) -0.2717(6) 0.8063(4) 0.1003(16) Uani 1 1 d . U . . .
H17 H 0.794942 -0.240812 0.737277 0.120 Uiso 1 1 calc R U . . .
C18 C 0.7882(7) -0.3812(5) 0.8882(5) 0.0932(15) Uani 1 1 d . U . . .
H18 H 0.891723 -0.439025 0.884038 0.112 Uiso 1 1 calc R U . . .
C19 C 0.6655(8) -0.3918(5) 0.9765(5) 0.0942(15) Uani 1 1 d . U . . .
H19 H 0.671269 -0.458675 1.042634 0.113 Uiso 1 1 calc R U . . .
C20 C 0.5345(7) -0.2909(7) 0.9538(6) 0.1121(18) Uani 1 1 d . U . . .
H20 H 0.435555 -0.274557 1.001413 0.134 Uiso 1 1 calc R U . . .
C21 C 0.5745(9) -0.2155(6) 0.8457(7) 0.124(2) Uani 1 1 d . U . . .
H21 H 0.505339 -0.140321 0.806701 0.149 Uiso 1 1 calc R U . . .

loop_
_atom_site_aniso_label
_atom_site_aniso_U_11
_atom_site_aniso_U_22
_atom_site_aniso_U_33
_atom_site_aniso_U_23
_atom_site_aniso_U_13
_atom_site_aniso_U_12
Fe1 0.0483(3) 0.0484(3) 0.0461(3) -0.0076(2) -0.0056(2) -0.0194(2)
F1 0.0545(13) 0.1060(19) 0.112(2) -0.0421(16) 0.0330(14) -0.0404(13)
F2 0.121(2) 0.161(3) 0.0477(14) -0.0288(16) 0.0218(15) -0.069(2)
F3 0.106(2) 0.0826(19) 0.130(2) -0.0430(17) 0.0682(19) -0.0108(16)
O1 0.0554(18) 0.076(2) 0.121(3) -0.0137(18) 0.0046(18) -0.0035(16)
O2 0.097(6) 0.079(8) 0.155(11) -0.066(9) -0.009(10) 0.012(6)
O2' 0.098(6) 0.055(6) 0.120(8) -0.036(6) -0.002(7) 0.009(4)
O9 0.0588(17) 0.0678(18) 0.101(2) 0.0161(16) 0.0199(16) -0.0163(14)
N1 0.068(2) 0.054(2) 0.080(2) -0.0234(19) -0.0053(19) 0.0046(18)
N2 0.0350(14) 0.0431(15) 0.0400(15) -0.0062(12) 0.0039(12) -0.0097(12)
N3 0.0359(14) 0.0429(16) 0.0426(15) -0.0068(12) 0.0031(12) -0.0090(12)
C1 0.050(2) 0.0372(18) 0.058(2) -0.0092(15) -0.0021(17) -0.0111(16)
C2 0.0444(19) 0.0451(19) 0.054(2) -0.0077(16) 0.0025(16) -0.0146(16)
C3 0.051(2) 0.0422(19) 0.048(2) -0.0098(15) -0.0062(16) -0.0039(16)
C4 0.068(3) 0.046(2) 0.091(3) -0.027(2) -0.018(2) -0.008(2)
C5 0.057(2) 0.051(2) 0.087(3) -0.011(2) -0.020(2) -0.0190(19)
C6 0.0439(18) 0.0421(19) 0.0446(19) 0.0001(14) -0.0037(15) -0.0103(15)
C7 0.049(2) 0.050(2) 0.051(2) -0.0012(16) 0.0001(17) -0.0164(17)
C8 0.0358(17) 0.052(2) 0.0463(19) -0.0210(16) 0.0046(15) -0.0138(15)
C9 0.0341(16) 0.0405(18) 0.0510(19) -0.0162(15) -0.0007(15) -0.0055(14)
C10 0.0320(16) 0.0396(18) 0.0407(17) -0.0120(14) -0.0015(14) -0.0101(13)
C11 0.0425(18) 0.0440(18) 0.0422(18) -0.0099(15) -0.0040(15) -0.0170(15)
C12 0.058(2) 0.049(2) 0.048(2) -0.0115(16) 0.0110(18) -0.0173(17)
C13 0.086(3) 0.074(3) 0.045(2) -0.016(2) 0.014(2) -0.037(2)
C14 0.091(3) 0.065(3) 0.044(2) 0.0092(18) -0.020(2) -0.037(2)
C15 0.050(2) 0.051(2) 0.063(2) -0.0031(18) -0.0200(18) -0.0161(17)
C16 0.062(2) 0.069(3) 0.062(3) -0.028(2) 0.020(2) -0.023(2)
C17 0.145(4) 0.124(4) 0.064(3) -0.023(2) -0.009(3) -0.089(3)
C18 0.095(3) 0.089(3) 0.114(3) -0.054(3) -0.018(3) -0.020(2)
C19 0.136(4) 0.080(3) 0.084(3) -0.009(2) -0.016(3) -0.064(3)
C20 0.080(3) 0.146(4) 0.144(4) -0.069(3) 0.007(3) -0.057(3)
C21 0.136(4) 0.095(3) 0.154(4) -0.020(3) -0.112(3) -0.019(3)

loop_
_atom_type_symbol
_atom_type_description
_atom_type_scat_dispersion_real
_atom_type_scat_dispersion_imag
_atom_type_scat_source
C C 0.0033 0.0016 'International Tables Vol C Tables 4.2.6.8 and 6.1.1.4'
H H 0.0000 0.0000 'International Tables Vol C Tables 4.2.6.8 and 6.1.1.4'
F F 0.0171 0.0103 'International Tables Vol C Tables 4.2.6.8 and 6.1.1.4'
Fe Fe 0.3463 0.8444 'International Tables Vol C Tables 4.2.6.8 and 6.1.1.4'
N N 0.0061 0.0033 'International Tables Vol C Tables 4.2.6.8 and 6.1.1.4'
O O 0.0106 0.0060 'International Tables Vol C Tables 4.2.6.8 and 6.1.1.4'

loop_
_geom_angle_atom_site_label_1
_geom_angle_atom_site_label_2
_geom_angle_atom_site_label_3
_geom_angle
_geom_angle_site_symmetry_1
_geom_angle_site_symmetry_3
C21 Fe1 C20 40.5(2) . .
C21 Fe1 C17 40.1(2) . .
C20 Fe1 C17 67.6(2) . .
C21 Fe1 C14 166.0(3) . .
C20 Fe1 C14 127.7(2) . .
C17 Fe1 C14 152.1(3) . .
C21 Fe1 C15 152.5(3) . .
C20 Fe1 C15 164.7(3) . .
C17 Fe1 C15 118.3(2) . .
C14 Fe1 C15 40.85(15) . .
C21 Fe1 C11 119.2(2) . .
C20 Fe1 C11 153.5(2) . .
C17 Fe1 C11 108.21(17) . .
C14 Fe1 C11 68.58(14) . .
C15 Fe1 C11 41.05(13) . .
C21 Fe1 C18 66.1(2) . .
C20 Fe1 C18 66.0(2) . .
C17 Fe1 C18 39.4(2) . .
C14 Fe1 C18 119.7(2) . .
C15 Fe1 C18 108.83(18) . .
C11 Fe1 C18 128.4(2) . .
C21 Fe1 C19 65.9(2) . .
C20 Fe1 C19 38.7(2) . .
C17 Fe1 C19 66.1(2) . .
C14 Fe1 C19 109.74(19) . .
C15 Fe1 C19 128.4(2) . .
C11 Fe1 C19 165.5(2) . .
C18 Fe1 C19 38.9(2) . .
C21 Fe1 C12 109.6(2) . .
C20 Fe1 C12 120.4(2) . .
C17 Fe1 C12 128.6(2) . .
C14 Fe1 C12 67.93(16) . .
C15 Fe1 C12 68.31(15) . .
C11 Fe1 C12 40.37(13) . .
C18 Fe1 C12 165.8(2) . .
C19 Fe1 C12 153.5(2) . .
C21 Fe1 C13 129.4(3) . .
C20 Fe1 C13 109.5(2) . .
C17 Fe1 C13 166.7(2) . .
C14 Fe1 C13 39.91(16) . .
C15 Fe1 C13 68.02(16) . .
C11 Fe1 C13 68.14(14) . .
C18 Fe1 C13 152.7(2) . .
C19 Fe1 C13 120.46(19) . .
C12 Fe1 C13 40.55(14) . .
O2' O2 N1 74.2(17) . .
O2 O2' N1 67.9(16) . .
O1 N1 O2 119.5(8) . .
O1 N1 O2' 122.1(7) . .
O2 N1 O2' 37.8(6) . .
O1 N1 C3 119.3(3) . .
O2 N1 C3 116.9(8) . .
O2' N1 C3 115.8(7) . .
N3 N2 C8 110.2(2) . .
N3 N2 C7 119.6(2) . .
C8 N2 C7 129.0(3) . .
C10 N3 N2 105.2(2) . .
C2 C1 C6 120.5(3) . .
C2 C1 H1 119.7 . .
C6 C1 H1 119.7 . .
C3 C2 C1 118.5(3) . .
C3 C2 H2 120.8 . .
C1 C2 H2 120.8 . .
C2 C3 C4 122.5(3) . .
C2 C3 N1 118.5(3) . .
C4 C3 N1 119.0(3) . .
C3 C4 C5 119.0(3) . .
C3 C4 H4 120.5 . .
C5 C4 H4 120.5 . .
C4 C5 C6 120.0(3) . .
C4 C5 H5 120.0 . .
C6 C5 H5 120.0 . .
C1 C6 C5 119.4(3) . .
C1 C6 C7 122.6(3) . .
C5 C6 C7 118.0(3) . .
O9 C7 N2 119.7(3) . .
O9 C7 C6 123.4(3) . .
N2 C7 C6 116.9(3) . .
C9 C8 N2 107.4(3) . .
C9 C8 C16 126.9(3) . .
N2 C8 C16 125.7(3) . .
C8 C9 C10 105.7(3) . .
C8 C9 H9 127.2 . .
C10 C9 H9 127.2 . .
N3 C10 C9 111.5(3) . .
N3 C10 C11 120.9(3) . .
C9 C10 C11 127.6(3) . .
C12 C11 C15 107.7(3) . .
C12 C11 C10 125.8(3) . .
C15 C11 C10 126.5(3) . .
C12 C11 Fe1 70.21(19) . .
C15 C11 Fe1 69.22(18) . .
C10 C11 Fe1 127.0(2) . .
C11 C12 C13 108.0(3) . .
C11 C12 Fe1 69.41(19) . .
C13 C12 Fe1 69.8(2) . .
C11 C12 H12 126.0 . .
C13 C12 H12 126.0 . .
Fe1 C12 H12 126.4 . .
C14 C13 C12 108.3(3) . .
C14 C13 Fe1 69.3(2) . .
C12 C13 Fe1 69.7(2) . .
C14 C13 H13 125.9 . .
C12 C13 H13 125.9 . .
Fe1 C13 H13 126.7 . .
C13 C14 C15 108.6(3) . .
C13 C14 Fe1 70.8(2) . .
C15 C14 Fe1 69.6(2) . .
C13 C14 H14 125.7 . .
C15 C14 H14 125.7 . .
Fe1 C14 H14 125.6 . .
C14 C15 C11 107.4(3) . .
C14 C15 Fe1 69.6(2) . .
C11 C15 Fe1 69.74(18) . .
C14 C15 H15 126.3 . .
C11 C15 H15 126.3 . .
Fe1 C15 H15 126.0 . .
F1 C16 F2 107.0(3) . .
F1 C16 F3 106.8(3) . .
F2 C16 F3 106.4(3) . .
F1 C16 C8 114.3(3) . .
F2 C16 C8 113.0(3) . .
F3 C16 C8 108.9(3) . .
C18 C17 C21 106.8(5) . .
C18 C17 Fe1 71.1(3) . .
C21 C17 Fe1 69.6(3) . .
C18 C17 H17 126.6 . .
C21 C17 H17 126.6 . .
Fe1 C17 H17 124.4 . .
C19 C18 C17 108.7(5) . .
C19 C18 Fe1 70.6(3) . .
C17 C18 Fe1 69.5(3) . .
C19 C18 H18 125.6 . .
C17 C18 H18 125.6 . .
Fe1 C18 H18 125.8 . .
C20 C19 C18 109.4(5) . .
C20 C19 Fe1 69.6(3) . .
C18 C19 Fe1 70.5(3) . .
C20 C19 H19 125.3 . .
C18 C19 H19 125.3 . .
Fe1 C19 H19 126.2 . .
C19 C20 C21 107.1(6) . .
C19 C20 Fe1 71.7(3) . .
C21 C20 Fe1 69.5(3) . .
C19 C20 H20 126.5 . .
C21 C20 H20 126.5 . .
Fe1 C20 H20 124.0 . .
C17 C21 C20 108.0(5) . .
C17 C21 Fe1 70.3(3) . .
C20 C21 Fe1 70.0(3) . .
C17 C21 H21 126.0 . .
C20 C21 H21 126.0 . .
Fe1 C21 H21 125.3 . .

loop_
_geom_bond_atom_site_label_1
_geom_bond_atom_site_label_2
_geom_bond_distance
_geom_bond_site_symmetry_2
Fe1 C21 2.005(4) .
Fe1 C20 2.011(5) .
Fe1 C17 2.014(5) .
Fe1 C14 2.027(4) .
Fe1 C15 2.027(3) .
Fe1 C11 2.034(3) .
Fe1 C18 2.034(5) .
Fe1 C19 2.036(4) .
Fe1 C12 2.045(4) .
Fe1 C13 2.046(4) .
F1 C16 1.319(4) .
F2 C16 1.321(5) .
F3 C16 1.328(4) .
O1 N1 1.200(4) .
O2 O2' 0.809(13) .
O2 N1 1.223(14) .
O2' N1 1.270(12) .
O9 C7 1.203(4) .
N1 C3 1.476(5) .
N2 N3 1.376(3) .
N2 C8 1.377(4) .
N2 C7 1.412(4) .
N3 C10 1.316(4) .
C1 C2 1.374(5) .
C1 C6 1.385(4) .
C1 H1 0.9300 .
C2 C3 1.366(5) .
C2 H2 0.9300 .
C3 C4 1.367(5) .
C4 C5 1.370(5) .
C4 H4 0.9300 .
C5 C6 1.392(5) .
C5 H5 0.9300 .
C6 C7 1.481(5) .
C8 C9 1.347(4) .
C8 C16 1.484(5) .
C9 C10 1.409(4) .
C9 H9 0.9300 .
C10 C11 1.468(4) .
C11 C12 1.408(5) .
C11 C15 1.424(5) .
C12 C13 1.417(5) .
C12 H12 0.9300 .
C13 C14 1.390(6) .
C13 H13 0.9300 .
C14 C15 1.415(5) .
C14 H14 0.9300 .
C15 H15 0.9300 .
C17 C18 1.363(7) .
C17 C21 1.379(8) .
C17 H17 0.9300 .
C18 C19 1.355(7) .
C18 H18 0.9300 .
C19 C20 1.342(8) .
C19 H19 0.9300 .
C20 C21 1.390(8) .
C20 H20 0.9300 .
C21 H21 0.9300 .

loop_
_geom_torsion_atom_site_label_1
_geom_torsion_atom_site_label_2
_geom_torsion_atom_site_label_3
_geom_torsion_atom_site_label_4
_geom_torsion
_geom_torsion_site_symmetry_1
_geom_torsion_site_symmetry_2
_geom_torsion_site_symmetry_3
_geom_torsion_site_symmetry_4
O2' O2 N1 O1 -105(2) . . . .
O2' O2 N1 C3 98.1(19) . . . .
O2 O2' N1 O1 98(2) . . . .
O2 O2' N1 C3 -101.4(19) . . . .
C8 N2 N3 C10 -0.2(3) . . . .
C7 N2 N3 C10 -169.0(3) . . . .
C6 C1 C2 C3 -2.1(5) . . . .
C1 C2 C3 C4 3.0(5) . . . .
C1 C2 C3 N1 -176.5(3) . . . .
O1 N1 C3 C2 -0.2(5) . . . .
O2 N1 C3 C2 156.3(8) . . . .
O2' N1 C3 C2 -161.3(6) . . . .
O1 N1 C3 C4 -179.8(4) . . . .
O2 N1 C3 C4 -23.3(9) . . . .
O2' N1 C3 C4 19.1(7) . . . .
C2 C3 C4 C5 -0.9(6) . . . .
N1 C3 C4 C5 178.6(3) . . . .
C3 C4 C5 C6 -2.2(6) . . . .
C2 C1 C6 C5 -0.8(5) . . . .
C2 C1 C6 C7 -177.4(3) . . . .
C4 C5 C6 C1 3.0(6) . . . .
C4 C5 C6 C7 179.7(3) . . . .
N3 N2 C7 O9 156.0(3) . . . .
C8 N2 C7 O9 -10.3(5) . . . .
N3 N2 C7 C6 -23.6(4) . . . .
C8 N2 C7 C6 170.1(3) . . . .
C1 C6 C7 O9 136.5(4) . . . .
C5 C6 C7 O9 -40.2(5) . . . .
C1 C6 C7 N2 -43.9(5) . . . .
C5 C6 C7 N2 139.4(3) . . . .
N3 N2 C8 C9 0.9(3) . . . .
C7 N2 C8 C9 168.2(3) . . . .
N3 N2 C8 C16 179.0(3) . . . .
C7 N2 C8 C16 -13.7(5) . . . .
N2 C8 C9 C10 -1.1(3) . . . .
C16 C8 C9 C10 -179.2(3) . . . .
N2 N3 C10 C9 -0.5(3) . . . .
N2 N3 C10 C11 177.6(3) . . . .
C8 C9 C10 N3 1.0(3) . . . .
C8 C9 C10 C11 -176.9(3) . . . .
N3 C10 C11 C12 8.9(5) . . . .
C9 C10 C11 C12 -173.3(3) . . . .
N3 C10 C11 C15 -169.5(3) . . . .
C9 C10 C11 C15 8.2(5) . . . .
N3 C10 C11 Fe1 100.2(3) . . . .
C9 C10 C11 Fe1 -82.0(4) . . . .
C15 C11 C12 C13 0.0(4) . . . .
C10 C11 C12 C13 -178.7(3) . . . .
Fe1 C11 C12 C13 59.3(2) . . . .
C15 C11 C12 Fe1 -59.3(2) . . . .
C10 C11 C12 Fe1 122.0(3) . . . .
C11 C12 C13 C14 -0.3(4) . . . .
Fe1 C12 C13 C14 58.8(3) . . . .
C11 C12 C13 Fe1 -59.1(2) . . . .
C12 C13 C14 C15 0.5(4) . . . .
Fe1 C13 C14 C15 59.5(3) . . . .
C12 C13 C14 Fe1 -59.0(3) . . . .
C13 C14 C15 C11 -0.5(4) . . . .
Fe1 C14 C15 C11 59.7(2) . . . .
C13 C14 C15 Fe1 -60.2(3) . . . .
C12 C11 C15 C14 0.3(4) . . . .
C10 C11 C15 C14 179.0(3) . . . .
Fe1 C11 C15 C14 -59.6(2) . . . .
C12 C11 C15 Fe1 59.9(2) . . . .
C10 C11 C15 Fe1 -121.4(3) . . . .
C9 C8 C16 F1 -108.6(4) . . . .
N2 C8 C16 F1 73.8(5) . . . .
C9 C8 C16 F2 128.8(4) . . . .
N2 C8 C16 F2 -48.9(5) . . . .
C9 C8 C16 F3 10.8(5) . . . .
N2 C8 C16 F3 -166.9(3) . . . .
C21 C17 C18 C19 -0.8(5) . . . .
Fe1 C17 C18 C19 60.0(3) . . . .
C21 C17 C18 Fe1 -60.7(3) . . . .
C17 C18 C19 C20 -0.4(6) . . . .
Fe1 C18 C19 C20 58.9(4) . . . .
C17 C18 C19 Fe1 -59.3(3) . . . .
C18 C19 C20 C21 1.4(6) . . . .
Fe1 C19 C20 C21 60.8(4) . . . .
C18 C19 C20 Fe1 -59.4(4) . . . .
C18 C17 C21 C20 1.6(6) . . . .
Fe1 C17 C21 C20 -60.1(4) . . . .
C18 C17 C21 Fe1 61.8(3) . . . .
C19 C20 C21 C17 -1.9(6) . . . .
Fe1 C20 C21 C17 60.3(3) . . . .
C19 C20 C21 Fe1 -62.2(4) . . . .
